data_7011138
loop_
_publ_author_name
'Armstrong, David R.'
'Ball, Sarah C.'
'Barr, Donald'
'Clegg, William'
'Linton, David J.'
'Kerr, Lesley C.'
'Moncrieff, David'
'Raithby, Paul R.'
'Singer, Robert J.'
'Snaith, Ronald'
'Stalke, Dietmar'
'Wheatley, Andrew E. H.'
'Wright, Dominic S.'

_publ_section_title
;
 A solid state and theoretical study of the solvent effects controlling
 the mono- and di-lithiation of aromatic primary amines
;
_journal_issue 12
_journal_name_full 'Journal of the Chemical Society, Dalton Transactions'
_journal_page_first 2505
_journal_paper_doi 10.1039/b107970k
_journal_year 2002
_chemical_formula_sum 'C128 H140 Li20 N10 O7'
_chemical_formula_weight 2069.30
_space_group_IT_number 14
_symmetry_cell_setting monoclinic
_symmetry_space_group_name_Hall '-P 2yn'
_symmetry_space_group_name_H-M 'P 1 21/n 1'
_atom_sites_solution_hydrogens geom
_atom_sites_solution_primary direct
_atom_sites_solution_secondary difmap
_audit_creation_method SHELXL-97
_cell_angle_alpha 90.00
_cell_angle_beta 93.84(2)
_cell_angle_gamma 90.00
_cell_formula_units_Z 2
_cell_length_a 14.111(2)
_cell_length_b 14.270(3)
_cell_length_c 28.866(5)
_cell_measurement_reflns_used 32
_cell_measurement_temperature 150(2)
_cell_measurement_theta_max 17.0
_cell_measurement_theta_min 13.5
_cell_volume 5799.5(18)
_computing_cell_refinement 'Stoe DIF4'
_computing_data_collection 'Stoe DIF4'
_computing_data_reduction 'local programs'
_computing_molecular_graphics 'Bruker SHELXTL'
_computing_publication_material 'Bruker SHELXTL and local programs'
_computing_structure_refinement 'Bruker SHELXTL'
_computing_structure_solution 'Bruker SHELXTL'
_diffrn_ambient_temperature 150(2)
_diffrn_measured_fraction_theta_full 0.975
_diffrn_measured_fraction_theta_max 0.975
_diffrn_measurement_device_type 'Stoe-Siemens four-circle diffractometer'
_diffrn_measurement_method '\w/\q scans with on-line profile fitting'
_diffrn_radiation_monochromator graphite
_diffrn_radiation_source 'fine-focus sealed tube'
_diffrn_radiation_type CuK\a
_diffrn_radiation_wavelength 1.54184
_diffrn_reflns_av_R_equivalents 0.0000
_diffrn_reflns_av_sigmaI/netI 0.0335
_diffrn_reflns_limit_h_max 14
_diffrn_reflns_limit_h_min -14
_diffrn_reflns_limit_k_max 15
_diffrn_reflns_limit_k_min 0
_diffrn_reflns_limit_l_max 30
_diffrn_reflns_limit_l_min 0
_diffrn_reflns_number 7116
_diffrn_reflns_theta_full 55.06
_diffrn_reflns_theta_max 55.06
_diffrn_reflns_theta_min 3.07
_diffrn_standards_decay_% 0
_diffrn_standards_interval_time 60
_diffrn_standards_number 3
_exptl_absorpt_coefficient_mu 0.537
_exptl_absorpt_correction_type none
_exptl_crystal_colour 'pale yellow'
_exptl_crystal_density_diffrn 1.185
_exptl_crystal_density_method 'not measured'
_exptl_crystal_description block
_exptl_crystal_F_000 2188
_exptl_crystal_size_max 0.60
_exptl_crystal_size_mid 0.60
_exptl_crystal_size_min 0.60
_refine_diff_density_max 0.637
_refine_diff_density_min -0.497
_refine_diff_density_rms 0.072
_refine_ls_extinction_method none
_refine_ls_goodness_of_fit_ref 1.422
_refine_ls_hydrogen_treatment constr
_refine_ls_matrix_type full
_refine_ls_number_parameters 943
_refine_ls_number_reflns 7116
_refine_ls_number_restraints 1814
_refine_ls_restrained_S_all 1.401
_refine_ls_R_factor_all 0.1965
_refine_ls_R_factor_gt 0.1372
_refine_ls_shift/su_max 0.047
_refine_ls_shift/su_mean 0.004
_refine_ls_structure_factor_coef Fsqd
_refine_ls_weighting_details
;
calc w3D1/[\s^2^(Fo^2^)+(0.3000P)^2^+0.0000P] where 
P3D(Fo^2^+2Fc^2^)/3
;
_refine_ls_weighting_scheme calc
_refine_ls_wR_factor_gt 0.4305
_refine_ls_wR_factor_ref 0.4970
_reflns_number_gt 3945
_reflns_number_total 7116
_reflns_threshold_expression I>2\s(I)
_cod_data_source_file b107970k.txt
_cod_data_source_block rs82
_cod_original_sg_symbol_H-M P2(1)/n
_cod_database_code 7011138

loop_
_symmetry_equiv_pos_as_xyz
'x, y, z'
'-x+1/2, y+1/2, -z+1/2'
'-x, -y, -z'
'x-1/2, -y-1/2, z-1/2'

loop_
_atom_site_label
_atom_site_type_symbol
_atom_site_fract_x
_atom_site_fract_y
_atom_site_fract_z
_atom_site_U_iso_or_equiv
_atom_site_adp_type
_atom_site_occupancy
_atom_site_symmetry_multiplicity
_atom_site_calc_flag
_atom_site_refinement_flags
_atom_site_disorder_assembly
_atom_site_disorder_group
Li1 Li 0.4279(7) 0.5558(8) 0.4959(4) 0.077(3) Uani 1 1 d . . .
Li2 Li 0.4720(7) 0.6170(8) 0.5719(4) 0.080(3) Uani 1 1 d . A .
Li3 Li 0.6505(8) 0.5649(9) 0.4647(4) 0.089(3) Uani 1 1 d . . .
Li4 Li 0.5181(9) 0.6741(8) 0.4578(4) 0.088(3) Uani 1 1 d . A .
Li5 Li 0.6158(9) 0.5082(9) 0.5752(4) 0.094(3) Uani 1 1 d . . .
Li6 Li 0.4686(9) 0.6061(10) 0.3817(4) 0.094(3) Uani 1 1 d . . .
Li7 Li 0.3966(8) 0.5026(10) 0.6115(4) 0.092(3) Uani 1 1 d . . .
Li8 Li 0.2963(10) 0.6585(11) 0.4917(5) 0.113(5) Uani 1 1 d . A .
Li9 Li 0.2531(9) 0.3748(10) 0.6136(5) 0.106(4) Uani 1 1 d . . .
Li10 Li 0.6240(16) 0.6546(17) 0.6398(7) 0.164(8) Uani 1 1 d . A .
N1 N 0.5646(4) 0.5951(4) 0.51846(17) 0.0759(14) Uani 1 1 d DU . .
C1 C 0.6316(8) 0.6541(9) 0.5358(6) 0.084(3) Uani 0.547(8) 1 d PDU A 1
C2 C 0.7284(9) 0.6265(12) 0.5505(6) 0.100(4) Uani 0.547(8) 1 d PDU A 1
H2 H 0.7477 0.5639 0.5451 0.120 Uiso 0.547(8) 1 calc PR A 1
C3 C 0.7937(10) 0.6883(10) 0.5722(6) 0.109(4) Uani 0.547(8) 1 d PDU A 1
H3 H 0.8569 0.6683 0.5802 0.130 Uiso 0.547(8) 1 calc PR A 1
C4 C 0.7664(11) 0.7783(12) 0.5819(10) 0.113(5) Uani 0.547(8) 1 d PDU A 1
H4 H 0.8112 0.8195 0.5972 0.136 Uiso 0.547(8) 1 calc PR A 1
C5 C 0.6759(9) 0.8102(9) 0.5701(6) 0.097(4) Uani 0.547(8) 1 d PDU A 1
C6 C 0.6488(12) 0.9042(10) 0.5801(9) 0.129(5) Uani 0.547(8) 1 d PDU A 1
H6 H 0.6923 0.9435 0.5975 0.155 Uiso 0.547(8) 1 calc PR A 1
C7 C 0.5648(11) 0.9376(10) 0.5659(6) 0.129(5) Uani 0.547(8) 1 d PDU A 1
H7 H 0.5505 1.0019 0.5702 0.155 Uiso 0.547(8) 1 calc PR A 1
C8 C 0.4967(11) 0.8773(9) 0.5441(6) 0.119(5) Uani 0.547(8) 1 d PDU A 1
H8 H 0.4346 0.9002 0.5361 0.143 Uiso 0.547(8) 1 calc PR A 1
C9 C 0.5182(10) 0.7870(10) 0.5345(6) 0.101(5) Uani 0.547(8) 1 d PDU A 1
H9 H 0.4719 0.7488 0.5182 0.121 Uiso 0.547(8) 1 calc PR A 1
C10 C 0.6090(8) 0.7480(7) 0.5483(5) 0.093(3) Uani 0.547(8) 1 d PDU A 1
C11 C 0.5939(9) 0.6784(10) 0.5400(7) 0.080(4) Uani 0.453(8) 1 d PDU A 2
C12 C 0.5342(13) 0.7567(10) 0.5519(7) 0.103(5) Uani 0.453(8) 1 d PDU A 2
H12 H 0.4675 0.7499 0.5461 0.124 Uiso 0.453(8) 1 calc PR A 2
C13 C 0.5677(14) 0.8411(11) 0.5712(7) 0.121(5) Uani 0.453(8) 1 d PDU A 2
H13 H 0.5234 0.8889 0.5773 0.145 Uiso 0.453(8) 1 calc PR A 2
C14 C 0.6621(14) 0.8569(14) 0.5815(10) 0.128(6) Uani 0.453(8) 1 d PDU A 2
H14 H 0.6834 0.9158 0.5934 0.153 Uiso 0.453(8) 1 calc PR A 2
C15 C 0.7270(12) 0.7858(14) 0.5745(13) 0.110(5) Uani 0.453(8) 1 d PDU A 2
C16 C 0.8265(13) 0.8002(15) 0.5838(9) 0.140(6) Uani 0.453(8) 1 d PDU A 2
H16 H 0.8482 0.8579 0.5970 0.168 Uiso 0.453(8) 1 calc PR A 2
C17 C 0.8888(14) 0.7357(15) 0.5746(9) 0.147(6) Uani 0.453(8) 1 d PDU A 2
H17 H 0.9549 0.7474 0.5804 0.176 Uiso 0.453(8) 1 calc PR A 2
C18 C 0.8571(12) 0.6498(14) 0.5563(8) 0.130(6) Uani 0.453(8) 1 d PDU A 2
H18 H 0.9011 0.6000 0.5537 0.156 Uiso 0.453(8) 1 calc PR A 2
C19 C 0.7654(10) 0.6363(14) 0.5425(8) 0.106(6) Uani 0.453(8) 1 d PDU A 2
H19 H 0.7482 0.5817 0.5250 0.128 Uiso 0.453(8) 1 calc PR A 2
C20 C 0.6918(8) 0.7018(10) 0.5530(5) 0.091(4) Uani 0.453(8) 1 d PDU A 2
N2 N 0.3423(3) 0.5741(4) 0.54911(18) 0.0789(15) Uani 1 1 d DU . .
C21 C 0.2599(4) 0.5765(4) 0.5704(2) 0.0759(17) Uani 1 1 d DU . .
C22 C 0.1920(5) 0.5019(5) 0.5669(3) 0.100(2) Uani 1 1 d DU . .
H22 H 0.2058 0.4493 0.5483 0.120 Uiso 1 1 calc R A .
C23 C 0.1068(5) 0.5012(6) 0.5889(4) 0.121(3) Uani 1 1 d DU A .
H23 H 0.0644 0.4498 0.5843 0.145 Uiso 1 1 calc R . .
C24 C 0.0843(6) 0.5728(6) 0.6165(3) 0.115(3) Uani 1 1 d DU . .
H24 H 0.0266 0.5712 0.6316 0.138 Uiso 1 1 calc R A .
C25 C 0.1449(5) 0.6489(5) 0.6228(2) 0.098(2) Uani 1 1 d DU A .
C26 C 0.1210(7) 0.7261(7) 0.6505(3) 0.124(3) Uani 1 1 d DU . .
H26 H 0.0629 0.7247 0.6653 0.149 Uiso 1 1 calc R A .
C27 C 0.1764(8) 0.7998(8) 0.6563(4) 0.141(3) Uani 1 1 d DU A .
H27 H 0.1577 0.8504 0.6751 0.170 Uiso 1 1 calc R . .
C28 C 0.2621(8) 0.8039(6) 0.6353(3) 0.132(3) Uani 1 1 d DU . .
H28 H 0.3028 0.8564 0.6406 0.158 Uiso 1 1 calc R A .
C29 C 0.2884(6) 0.7322(5) 0.6068(3) 0.102(2) Uani 1 1 d DU A .
H29 H 0.3455 0.7374 0.5913 0.122 Uiso 1 1 calc R . .
C30 C 0.2323(5) 0.6517(4) 0.6005(2) 0.0818(18) Uani 1 1 d DU . .
N3 N 0.3866(4) 0.6297(4) 0.43895(18) 0.0829(16) Uani 1 1 d DU . .
C31 C 0.3049(6) 0.6549(6) 0.4123(3) 0.128(3) Uani 1 1 d DU . .
C32 C 0.2172(6) 0.5975(7) 0.4044(5) 0.155(4) Uani 1 1 d DU . .
H32 H 0.2159 0.5405 0.4214 0.186 Uiso 1 1 calc R A .
C33 C 0.1357(8) 0.6172(11) 0.3750(6) 0.197(5) Uani 1 1 d DU A .
H33 H 0.0846 0.5738 0.3723 0.237 Uiso 1 1 calc R . .
C34 C 0.1307(10) 0.7014(11) 0.3495(6) 0.197(5) Uani 1 1 d DU . .
H34 H 0.0768 0.7176 0.3297 0.236 Uiso 1 1 calc R A .
C35 C 0.2103(7) 0.7595(8) 0.3555(4) 0.139(3) Uani 1 1 d DU A .
C36 C 0.2119(11) 0.8401(10) 0.3276(6) 0.200(5) Uani 1 1 d DU . .
H36 H 0.1623 0.8498 0.3043 0.239 Uiso 1 1 calc R A .
C37 C 0.2809(11) 0.9031(12) 0.3330(6) 0.218(6) Uani 1 1 d DU A .
H37 H 0.2739 0.9634 0.3193 0.262 Uiso 1 1 calc R . .
C38 C 0.3637(8) 0.8794(9) 0.3592(5) 0.188(5) Uani 1 1 d DU . .
H38 H 0.4158 0.9216 0.3597 0.226 Uiso 1 1 calc R A .
C39 C 0.3738(7) 0.7991(7) 0.3841(4) 0.139(3) Uani 1 1 d DU A .
H39 H 0.4317 0.7847 0.4012 0.167 Uiso 1 1 calc R . .
C40 C 0.2923(6) 0.7349(6) 0.3836(3) 0.121(2) Uani 1 1 d DU . .
N4 N 0.5349(4) 0.5483(4) 0.62546(17) 0.0835(16) Uani 1 1 d DU . .
C41 C 0.5498(7) 0.5198(10) 0.6706(3) 0.089(3) Uani 0.657(9) 1 d PDU . 1
C42 C 0.6299(15) 0.465(2) 0.6884(6) 0.104(4) Uani 0.657(9) 1 d PDU . 1
H42 H 0.6788 0.4522 0.6683 0.125 Uiso 0.657(9) 1 calc PR . 1
C43 C 0.6398(11) 0.4294(13) 0.7339(5) 0.127(4) Uani 0.657(9) 1 d PDU . 1
H43 H 0.6944 0.3934 0.7433 0.152 Uiso 0.657(9) 1 calc PR . 1
C44 C 0.5722(10) 0.4457(13) 0.7649(5) 0.119(4) Uani 0.657(9) 1 d PDU . 1
H44 H 0.5802 0.4218 0.7956 0.142 Uiso 0.657(9) 1 calc PR . 1
C45 C 0.4925(10) 0.4971(16) 0.7511(4) 0.098(3) Uani 0.657(9) 1 d PDU . 1
C46 C 0.4224(9) 0.5150(12) 0.7826(5) 0.114(4) Uani 0.657(9) 1 d PDU . 1
H46 H 0.4320 0.4943 0.8138 0.136 Uiso 0.657(9) 1 calc PR . 1
C47 C 0.3436(9) 0.5601(11) 0.7693(4) 0.124(4) Uani 0.657(9) 1 d PDU . 1
H47 H 0.2956 0.5674 0.7906 0.148 Uiso 0.657(9) 1 calc PR . 1
C48 C 0.3291(9) 0.5974(12) 0.7246(4) 0.116(4) Uani 0.657(9) 1 d PDU . 1
H48 H 0.2715 0.6287 0.7153 0.139 Uiso 0.657(9) 1 calc PR . 1
C49 C 0.3991(11) 0.5881(18) 0.6945(5) 0.093(4) Uani 0.657(9) 1 d PDU . 1
H49 H 0.3927 0.6199 0.6655 0.112 Uiso 0.657(9) 1 calc PR . 1
C50 C 0.4816(6) 0.5322(8) 0.7050(3) 0.088(3) Uani 0.657(9) 1 d PDU . 1
C51 C 0.5028(12) 0.5469(16) 0.6697(4) 0.078(5) Uani 0.343(9) 1 d PDU . 2
C52 C 0.410(2) 0.574(4) 0.6833(8) 0.092(7) Uani 0.343(9) 1 d PDU . 2
H52 H 0.3636 0.5917 0.6597 0.111 Uiso 0.343(9) 1 calc PR . 2
C53 C 0.3850(15) 0.5750(19) 0.7294(6) 0.098(5) Uani 0.343(9) 1 d PDU . 2
H53 H 0.3291 0.6067 0.7372 0.118 Uiso 0.343(9) 1 calc PR . 2
C54 C 0.4410(17) 0.530(2) 0.7635(7) 0.104(6) Uani 0.343(9) 1 d PDU . 2
H54 H 0.4213 0.5270 0.7943 0.124 Uiso 0.343(9) 1 calc PR . 2
C55 C 0.526(2) 0.490(3) 0.7527(7) 0.093(6) Uani 0.343(9) 1 d PDU . 2
C56 C 0.5840(18) 0.443(2) 0.7878(6) 0.111(7) Uani 0.343(9) 1 d PDU . 2
H56 H 0.5661 0.4425 0.8189 0.133 Uiso 0.343(9) 1 calc PR . 2
C57 C 0.6627(16) 0.4010(19) 0.7766(7) 0.121(6) Uani 0.343(9) 1 d PDU . 2
H57 H 0.7003 0.3687 0.8000 0.145 Uiso 0.343(9) 1 calc PR . 2
C58 C 0.6923(18) 0.402(2) 0.7312(7) 0.120(7) Uani 0.343(9) 1 d PDU . 2
H58 H 0.7501 0.3729 0.7244 0.144 Uiso 0.343(9) 1 calc PR . 2
C59 C 0.638(3) 0.446(4) 0.6964(8) 0.104(7) Uani 0.343(9) 1 d PDU . 2
H59 H 0.6553 0.4416 0.6653 0.124 Uiso 0.343(9) 1 calc PR . 2
C60 C 0.5564(12) 0.4992(15) 0.7067(5) 0.090(4) Uani 0.343(9) 1 d PDU . 2
N5 N 0.6113(4) 0.6314(4) 0.40486(18) 0.0828(16) Uani 1 1 d DU . .
C61 C 0.6197(5) 0.7264(5) 0.3991(2) 0.093(2) Uani 1 1 d DU . .
C62 C 0.6467(8) 0.7897(6) 0.4365(3) 0.128(3) Uani 1 1 d DU . .
H62 H 0.6614 0.7630 0.4663 0.153 Uiso 1 1 calc R A .
C63 C 0.6531(9) 0.8862(7) 0.4328(3) 0.158(4) Uani 1 1 d DU A .
H63 H 0.6708 0.9229 0.4594 0.190 Uiso 1 1 calc R . .
C64 C 0.6338(9) 0.9291(7) 0.3905(3) 0.152(4) Uani 1 1 d DU . .
H64 H 0.6362 0.9954 0.3879 0.182 Uiso 1 1 calc R A .
C65 C 0.6103(6) 0.8734(5) 0.3509(3) 0.103(2) Uani 1 1 d DU A .
C66 C 0.5933(7) 0.9147(7) 0.3069(3) 0.126(3) Uani 1 1 d DU . .
H66 H 0.5990 0.9807 0.3039 0.151 Uiso 1 1 calc R A .
C67 C 0.5695(7) 0.8635(7) 0.2695(4) 0.131(3) Uani 1 1 d DU A .
H67 H 0.5601 0.8929 0.2400 0.157 Uiso 1 1 calc R . .
C68 C 0.5580(6) 0.7660(7) 0.2735(3) 0.115(3) Uani 1 1 d DU . .
H68 H 0.5383 0.7302 0.2468 0.138 Uiso 1 1 calc R A .
C69 C 0.5749(5) 0.7227(6) 0.3150(2) 0.097(2) Uani 1 1 d DU A .
H69 H 0.5675 0.6567 0.3168 0.116 Uiso 1 1 calc R . .
C70 C 0.6033(5) 0.7736(5) 0.3560(2) 0.0902(18) Uani 1 1 d DU . .
O1 O 0.2115(7) 0.7654(9) 0.4947(3) 0.211(5) Uani 1 1 d DU . .
C71 C 0.1131(11) 0.7649(14) 0.4851(9) 0.293(9) Uani 1 1 d DU A .
H71A H 0.0983 0.7813 0.4521 0.352 Uiso 1 1 calc R . .
H71B H 0.0840 0.8129 0.5045 0.352 Uiso 1 1 calc R . .
C72 C 0.0723(16) 0.6728(17) 0.4946(7) 0.289(10) Uani 1 1 d DU . .
H72A H 0.0028 0.6776 0.4930 0.434 Uiso 1 1 calc R A .
H72B H 0.0953 0.6518 0.5257 0.434 Uiso 1 1 calc R . .
H72C H 0.0913 0.6276 0.4714 0.434 Uiso 1 1 calc R . .
C73 C 0.2461(12) 0.8573(12) 0.4855(7) 0.238(7) Uani 1 1 d DU A .
H73A H 0.2145 0.9013 0.5060 0.286 Uiso 1 1 calc R . .
H73B H 0.2239 0.8734 0.4532 0.286 Uiso 1 1 calc R . .
C74 C 0.3462(15) 0.8768(18) 0.4905(12) 0.373(15) Uani 1 1 d DU . .
H74A H 0.3575 0.9422 0.4820 0.559 Uiso 1 1 calc R A .
H74B H 0.3798 0.8352 0.4701 0.559 Uiso 1 1 calc R . .
H74C H 0.3697 0.8664 0.5228 0.559 Uiso 1 1 calc R . .
O2 O 0.1694(5) 0.3003(7) 0.6457(3) 0.176(3) Uani 1 1 d DU . .
C75 C 0.1273(10) 0.2135(10) 0.6239(5) 0.197(5) Uani 1 1 d DU . .
H75A H 0.1671 0.1586 0.6329 0.237 Uiso 1 1 calc R . .
H75B H 0.0629 0.2030 0.6345 0.237 Uiso 1 1 calc R . .
C76 C 0.1223(13) 0.2255(13) 0.5732(5) 0.232(6) Uani 1 1 d DU . .
H76A H 0.0960 0.1686 0.5583 0.348 Uiso 1 1 calc R . .
H76B H 0.1862 0.2368 0.5631 0.348 Uiso 1 1 calc R . .
H76C H 0.0813 0.2790 0.5645 0.348 Uiso 1 1 calc R . .
C77 C 0.1703(11) 0.2850(11) 0.6932(4) 0.206(5) Uani 1 1 d DU . .
H77A H 0.2205 0.2401 0.7041 0.247 Uiso 1 1 calc R . .
H77B H 0.1080 0.2629 0.7027 0.247 Uiso 1 1 calc R . .
C78 C 0.1924(12) 0.3846(11) 0.7101(6) 0.220(6) Uani 1 1 d DU . .
H78A H 0.1967 0.3858 0.7441 0.330 Uiso 1 1 calc R . .
H78B H 0.1416 0.4268 0.6982 0.330 Uiso 1 1 calc R . .
H78C H 0.2529 0.4049 0.6987 0.330 Uiso 1 1 calc R . .
O3 O 0.6757(5) 0.7189(5) 0.6911(2) 0.128(2) Uani 1 1 d DU . .
C79 C 0.7613(11) 0.6918(13) 0.7140(5) 0.233(8) Uani 1 1 d DU A .
H79A H 0.7466 0.6622 0.7437 0.280 Uiso 1 1 calc R . .
H79B H 0.7981 0.7494 0.7218 0.280 Uiso 1 1 calc R . .
C80 C 0.8207(8) 0.6305(9) 0.6915(5) 0.161(4) Uani 1 1 d DU . .
H80A H 0.8746 0.6127 0.7128 0.242 Uiso 1 1 calc R A .
H80B H 0.8441 0.6617 0.6642 0.242 Uiso 1 1 calc R . .
H80C H 0.7849 0.5743 0.6816 0.242 Uiso 1 1 calc R . .
C81 C 0.6204(14) 0.7829(15) 0.7123(6) 0.261(9) Uani 1 1 d DU A .
H81A H 0.6591 0.8398 0.7188 0.313 Uiso 1 1 calc R . .
H81B H 0.6048 0.7565 0.7426 0.313 Uiso 1 1 calc R . .
C82 C 0.5341(9) 0.8108(10) 0.6881(5) 0.185(5) Uani 1 1 d DU . .
H82A H 0.4992 0.8526 0.7078 0.278 Uiso 1 1 calc R A .
H82B H 0.4955 0.7553 0.6802 0.278 Uiso 1 1 calc R . .
H82C H 0.5481 0.8438 0.6595 0.278 Uiso 1 1 calc R . .
O4 O 0.0000 0.0000 0.5000 0.201(5) Uani 1 2 d SDU . .
C83 C 0.0547(18) 0.014(2) 0.5430(5) 0.209(11) Uani 0.50 1 d PDU . .
C84 C -0.0010(17) -0.0260(16) 0.5805(4) 0.259(17) Uani 0.50 1 d PDU . .
C85 C 0.0556(19) 0.037(3) 0.4642(5) 0.218(11) Uani 0.50 1 d PDU . .
C86 C 0.0010(17) 0.0260(16) 0.4195(4) 0.258(18) Uani 0.50 1 d PDU . .

loop_
_atom_site_aniso_label
_atom_site_aniso_U_11
_atom_site_aniso_U_22
_atom_site_aniso_U_33
_atom_site_aniso_U_23
_atom_site_aniso_U_13
_atom_site_aniso_U_12
Li1 0.072(6) 0.083(7) 0.080(7) 0.003(5) 0.029(5) -0.013(5)
Li2 0.075(6) 0.079(7) 0.089(7) -0.002(6) 0.036(5) -0.014(5)
Li3 0.090(7) 0.089(8) 0.093(8) 0.006(6) 0.040(6) 0.000(6)
Li4 0.109(8) 0.073(7) 0.087(7) 0.017(6) 0.036(6) -0.014(6)
Li5 0.096(8) 0.087(8) 0.103(8) 0.026(7) 0.033(6) 0.010(6)
Li6 0.108(9) 0.103(9) 0.074(7) 0.009(6) 0.029(6) -0.009(7)
Li7 0.090(7) 0.114(10) 0.074(7) 0.007(6) 0.026(6) -0.008(7)
Li8 0.101(9) 0.138(12) 0.107(9) 0.034(8) 0.053(7) 0.039(8)
Li9 0.091(8) 0.103(9) 0.129(10) 0.003(8) 0.049(7) -0.026(7)
Li10 0.171(17) 0.186(19) 0.133(13) -0.028(13) 0.006(12) -0.081(15)
N1 0.077(3) 0.071(3) 0.084(3) 0.010(3) 0.038(3) -0.006(2)
C1 0.085(7) 0.085(7) 0.088(8) 0.000(6) 0.051(8) -0.021(5)
C2 0.092(7) 0.113(9) 0.100(10) 0.006(8) 0.043(8) -0.012(7)
C3 0.094(7) 0.120(8) 0.115(9) -0.004(8) 0.030(7) 0.000(6)
C4 0.105(9) 0.115(9) 0.124(13) -0.003(9) 0.033(11) -0.022(8)
C5 0.099(7) 0.090(8) 0.107(9) -0.017(8) 0.055(7) -0.021(6)
C6 0.142(10) 0.084(9) 0.166(13) -0.006(12) 0.052(10) -0.017(7)
C7 0.145(10) 0.079(8) 0.169(14) -0.003(8) 0.058(10) -0.013(6)
C8 0.125(9) 0.085(8) 0.154(13) 0.005(8) 0.059(8) -0.015(6)
C9 0.105(7) 0.085(8) 0.119(12) 0.007(9) 0.049(7) -0.008(6)
C10 0.102(7) 0.080(6) 0.103(8) 0.006(6) 0.050(6) -0.028(5)
C11 0.086(7) 0.074(8) 0.089(9) 0.011(7) 0.067(8) -0.023(6)
C12 0.125(10) 0.073(8) 0.123(13) 0.022(9) 0.093(9) -0.004(7)
C13 0.156(9) 0.085(8) 0.130(11) 0.010(8) 0.067(10) 0.009(9)
C14 0.170(10) 0.091(13) 0.129(14) 0.006(14) 0.065(12) -0.019(9)
C15 0.131(9) 0.097(10) 0.106(12) -0.006(10) 0.027(14) -0.033(8)
C16 0.137(10) 0.146(13) 0.137(14) -0.002(12) 0.006(13) -0.050(9)
C17 0.133(11) 0.155(15) 0.151(15) 0.022(13) -0.012(12) -0.032(9)
C18 0.106(9) 0.140(12) 0.144(15) 0.022(11) 0.005(11) -0.013(10)
C19 0.092(8) 0.112(11) 0.118(14) 0.015(9) 0.025(11) -0.004(8)
C20 0.104(7) 0.086(8) 0.088(8) 0.003(7) 0.038(7) -0.028(6)
N2 0.070(3) 0.086(4) 0.084(3) 0.007(3) 0.032(3) 0.005(3)
C21 0.075(4) 0.078(4) 0.079(4) 0.001(3) 0.040(3) 0.000(3)
C22 0.076(4) 0.088(5) 0.144(6) -0.014(4) 0.053(4) -0.005(3)
C23 0.087(5) 0.105(6) 0.179(8) -0.001(5) 0.069(5) -0.006(4)
C24 0.099(5) 0.107(5) 0.148(7) 0.019(5) 0.078(5) 0.013(4)
C25 0.113(5) 0.102(5) 0.085(4) 0.011(4) 0.050(4) 0.024(4)
C26 0.158(8) 0.128(7) 0.093(5) -0.007(5) 0.056(5) 0.045(5)
C27 0.192(10) 0.122(7) 0.113(7) -0.023(6) 0.033(6) 0.050(6)
C28 0.173(8) 0.090(5) 0.133(7) -0.016(5) 0.016(6) 0.008(6)
C29 0.129(6) 0.082(5) 0.096(5) -0.001(4) 0.020(4) 0.003(4)
C30 0.091(4) 0.076(4) 0.083(4) 0.007(3) 0.036(3) 0.013(3)
N3 0.079(3) 0.089(4) 0.085(4) 0.010(3) 0.036(3) -0.004(3)
C31 0.118(5) 0.122(7) 0.146(8) 0.013(5) 0.037(5) 0.010(5)
C32 0.076(5) 0.134(7) 0.261(12) 0.023(8) 0.045(5) -0.014(5)
C33 0.121(7) 0.221(13) 0.253(15) 0.033(11) 0.031(7) -0.025(9)
C34 0.158(9) 0.230(14) 0.201(13) 0.013(10) 0.002(9) 0.003(8)
C35 0.131(6) 0.153(8) 0.134(7) 0.014(6) 0.009(6) 0.037(5)
C36 0.190(12) 0.182(12) 0.226(13) 0.058(10) 0.008(11) 0.047(8)
C37 0.168(11) 0.222(14) 0.271(16) 0.057(12) 0.058(11) 0.028(9)
C38 0.129(7) 0.172(10) 0.274(15) 0.058(9) 0.086(8) 0.030(7)
C39 0.129(6) 0.126(7) 0.174(9) -0.002(6) 0.089(6) -0.008(5)
C40 0.122(6) 0.126(6) 0.119(6) 0.005(5) 0.027(5) 0.030(4)
N4 0.085(3) 0.095(4) 0.074(3) 0.002(3) 0.026(3) -0.006(3)
C41 0.065(6) 0.116(9) 0.088(6) 0.006(6) 0.015(5) -0.009(6)
C42 0.083(8) 0.110(12) 0.121(8) 0.022(8) 0.014(7) 0.002(6)
C43 0.119(10) 0.144(11) 0.114(8) 0.014(8) -0.010(7) 0.012(8)
C44 0.120(9) 0.144(12) 0.089(8) 0.005(9) -0.016(7) -0.023(7)
C45 0.098(9) 0.116(10) 0.081(6) 0.008(6) 0.009(5) -0.035(8)
C46 0.125(8) 0.138(11) 0.081(8) 0.004(8) 0.027(6) -0.043(7)
C47 0.118(8) 0.179(13) 0.078(6) -0.006(7) 0.033(6) -0.024(7)
C48 0.089(8) 0.175(12) 0.088(7) 0.000(7) 0.036(6) -0.011(8)
C49 0.089(8) 0.120(12) 0.074(8) -0.011(9) 0.022(5) -0.004(6)
C50 0.080(6) 0.113(8) 0.073(5) -0.003(5) 0.015(4) -0.023(5)
C51 0.068(10) 0.103(13) 0.065(7) -0.017(8) 0.017(7) -0.003(9)
C52 0.088(11) 0.116(17) 0.078(10) -0.017(14) 0.036(9) 0.008(11)
C53 0.089(12) 0.126(13) 0.084(10) -0.017(10) 0.039(8) -0.003(10)
C54 0.117(13) 0.121(15) 0.079(11) 0.002(12) 0.047(9) -0.004(11)
C55 0.101(14) 0.105(14) 0.075(8) -0.002(10) 0.024(9) -0.011(12)
C56 0.134(14) 0.124(16) 0.072(10) -0.030(12) -0.010(11) -0.001(11)
C57 0.127(13) 0.142(16) 0.093(10) -0.002(12) 0.001(10) 0.008(11)
C58 0.117(17) 0.153(19) 0.086(10) -0.007(12) -0.009(10) 0.019(13)
C59 0.094(14) 0.13(2) 0.086(11) -0.008(13) 0.011(10) 0.022(12)
C60 0.079(9) 0.124(12) 0.067(7) -0.013(8) 0.017(7) -0.002(8)
N5 0.082(3) 0.089(4) 0.082(3) 0.011(3) 0.035(3) -0.013(3)
C61 0.094(5) 0.102(5) 0.089(4) 0.009(3) 0.046(4) -0.023(4)
C62 0.177(8) 0.123(6) 0.086(5) 0.001(4) 0.039(5) -0.064(6)
C63 0.247(12) 0.127(6) 0.107(5) -0.010(5) 0.059(7) -0.085(8)
C64 0.233(12) 0.098(6) 0.135(6) -0.004(4) 0.093(7) -0.020(6)
C65 0.117(6) 0.092(4) 0.108(4) 0.011(4) 0.065(4) -0.005(4)
C66 0.132(7) 0.111(6) 0.140(6) 0.032(5) 0.052(6) 0.010(5)
C67 0.126(7) 0.139(7) 0.128(6) 0.040(5) 0.020(6) -0.003(6)
C68 0.111(6) 0.137(6) 0.099(5) 0.018(5) 0.016(4) -0.019(5)
C69 0.098(5) 0.110(5) 0.088(4) 0.003(4) 0.038(4) -0.009(4)
C70 0.084(4) 0.092(4) 0.099(4) 0.007(3) 0.048(3) -0.009(4)
O1 0.217(8) 0.287(11) 0.138(6) 0.057(7) 0.087(6) 0.163(8)
C71 0.220(10) 0.291(18) 0.38(2) 0.105(19) 0.077(15) 0.153(11)
C72 0.338(19) 0.33(3) 0.187(15) 0.080(18) -0.043(17) 0.033(16)
C73 0.261(13) 0.235(13) 0.224(16) -0.022(14) 0.063(14) 0.138(11)
C74 0.316(18) 0.31(2) 0.48(4) -0.12(3) -0.03(3) 0.059(17)
O2 0.110(5) 0.227(8) 0.197(6) 0.095(6) 0.066(5) 0.008(5)
C75 0.147(10) 0.207(12) 0.244(10) 0.093(9) 0.049(10) -0.049(9)
C76 0.227(16) 0.231(17) 0.242(10) 0.043(11) 0.043(12) 0.060(13)
C77 0.207(13) 0.216(12) 0.208(8) 0.074(9) 0.116(10) 0.002(10)
C78 0.174(12) 0.211(14) 0.283(15) 0.034(11) 0.078(12) -0.010(12)
O3 0.146(5) 0.142(5) 0.096(4) -0.010(3) 0.017(3) -0.030(4)
C79 0.263(14) 0.243(15) 0.180(12) -0.111(11) -0.090(11) 0.082(12)
C80 0.135(8) 0.173(11) 0.178(11) -0.018(9) 0.029(7) -0.029(6)
C81 0.291(17) 0.31(2) 0.181(13) -0.091(13) -0.020(12) 0.125(15)
C82 0.155(9) 0.188(12) 0.216(14) 0.006(10) 0.039(9) -0.027(8)
O4 0.314(17) 0.165(10) 0.123(7) 0.019(8) 0.001(9) 0.003(10)
C83 0.32(3) 0.20(2) 0.110(10) -0.005(16) 0.012(13) 0.04(2)
C84 0.39(4) 0.26(4) 0.129(14) 0.03(3) 0.02(2) 0.00(4)
C85 0.32(3) 0.22(2) 0.110(11) -0.016(16) 0.012(15) -0.05(2)
C86 0.37(4) 0.28(4) 0.118(12) 0.02(3) -0.01(2) -0.08(4)

loop_
_atom_type_symbol
_atom_type_description
_atom_type_scat_dispersion_real
_atom_type_scat_dispersion_imag
_atom_type_scat_source
C C 0.0181 0.0091 'International Tables Vol C Tables 4.2.6.8 and 6.1.1.4'
H H 0.0000 0.0000 'International Tables Vol C Tables 4.2.6.8 and 6.1.1.4'
Li Li 0.0008 0.0003 'International Tables Vol C Tables 4.2.6.8 and 6.1.1.4'
N N 0.0311 0.0180 'International Tables Vol C Tables 4.2.6.8 and 6.1.1.4'
O O 0.0492 0.0322 'International Tables Vol C Tables 4.2.6.8 and 6.1.1.4'

loop_
_geom_angle_atom_site_label_1
_geom_angle_atom_site_label_2
_geom_angle_atom_site_label_3
_geom_angle
_geom_angle_site_symmetry_1
_geom_angle_site_symmetry_3
_geom_angle_publ_flag
N3 Li1 N2 113.4(6) . . ?
N3 Li1 N1 109.2(5) . . ?
N2 Li1 N1 108.3(5) . . ?
N3 Li1 N1 112.1(5) . 3_666 ?
N2 Li1 N1 107.9(5) . 3_666 ?
N1 Li1 N1 105.6(5) . 3_666 ?
N4 Li2 N2 117.1(5) . . ?
N4 Li2 N1 103.2(5) . . ?
N2 Li2 N1 108.2(5) . . ?
N5 Li3 N2 107.8(6) . 3_666 ?
N5 Li3 N1 113.7(6) . . ?
N2 Li3 N1 112.9(5) 3_666 . ?
N3 Li4 N1 106.4(5) . . ?
N3 Li4 N5 108.3(6) . . ?
N1 Li4 N5 105.1(6) . . ?
N4 Li5 N3 115.3(6) . 3_666 ?
N4 Li5 N1 102.2(6) . . ?
N3 Li5 N1 114.3(7) 3_666 . ?
N3 Li6 N5 106.7(6) . . ?
N3 Li6 N4 102.9(5) . 3_666 ?
N5 Li6 N4 102.5(6) . 3_666 ?
N5 Li7 N4 113.0(7) 3_666 . ?
N5 Li7 N2 104.3(6) 3_666 . ?
N4 Li7 N2 106.8(5) . . ?
O1 Li8 N3 126.3(7) . . ?
O1 Li8 N2 124.7(7) . . ?
N3 Li8 N2 106.8(6) . . ?
O2 Li9 N5 137.9(9) . 3_666 ?
O3 Li10 N4 138.8(12) . . ?
C1 N1 C11 27.6(6) . . ?
C1 N1 Li1 155.2(7) . . ?
C11 N1 Li1 127.9(7) . . ?
C1 N1 Li3 88.7(7) . . ?
C11 N1 Li3 109.8(7) . . ?
Li1 N1 Li3 106.7(5) . . ?
C1 N1 Li2 95.1(7) . . ?
C11 N1 Li2 74.2(7) . . ?
Li1 N1 Li2 70.2(4) . . ?
Li3 N1 Li2 176.0(5) . . ?
C1 N1 Li5 83.3(9) . . ?
C11 N1 Li5 94.5(10) . . ?
Li1 N1 Li5 110.1(5) . . ?
Li3 N1 Li5 105.5(5) . . ?
Li2 N1 Li5 73.8(5) . . ?
C1 N1 Li4 98.3(9) . . ?
C11 N1 Li4 88.9(9) . . ?
Li1 N1 Li4 70.0(5) . . ?
Li3 N1 Li4 70.2(5) . . ?
Li2 N1 Li4 110.3(5) . . ?
Li5 N1 Li4 175.3(5) . . ?
C1 N1 Li1 130.2(7) . 3_666 ?
C11 N1 Li1 154.8(9) . 3_666 ?
Li1 N1 Li1 74.4(5) . 3_666 ?
Li3 N1 Li1 67.5(4) . 3_666 ?
Li2 N1 Li1 108.9(4) . 3_666 ?
Li5 N1 Li1 63.8(5) . 3_666 ?
Li4 N1 Li1 112.2(5) . 3_666 ?
N1 C1 C10 121.3(9) . . ?
N1 C1 C2 124.3(11) . . ?
C10 C1 C2 113.7(10) . . ?
C3 C2 C1 122.6(13) . . ?
C4 C3 C2 119.8(13) . . ?
C3 C4 C5 121.7(14) . . ?
C4 C5 C10 118.9(11) . . ?
C4 C5 C6 121.2(13) . . ?
C10 C5 C6 120.0(11) . . ?
C7 C6 C5 121.6(14) . . ?
C6 C7 C8 119.4(13) . . ?
C9 C8 C7 121.1(14) . . ?
C8 C9 C10 121.4(13) . . ?
C5 C10 C1 123.2(10) . . ?
C5 C10 C9 116.1(10) . . ?
C1 C10 C9 120.4(11) . . ?
N1 C11 C20 124.4(10) . . ?
N1 C11 C12 127.0(11) . . ?
C20 C11 C12 108.6(11) . . ?
C13 C12 C11 124.9(15) . . ?
C14 C13 C12 121.9(15) . . ?
C13 C14 C15 119.4(16) . . ?
C14 C15 C20 117.7(13) . . ?
C14 C15 C16 121.1(15) . . ?
C20 C15 C16 120.9(13) . . ?
C17 C16 C15 121.7(16) . . ?
C16 C17 C18 119.3(16) . . ?
C19 C18 C17 121.1(16) . . ?
C18 C19 C20 122.5(16) . . ?
C15 C20 C19 113.7(12) . . ?
C15 C20 C11 127.4(11) . . ?
C19 C20 C11 118.9(11) . . ?
C21 N2 Li2 129.8(5) . . ?
C21 N2 Li3 99.8(5) . 3_666 ?
Li2 N2 Li3 107.9(5) . 3_666 ?
C21 N2 Li1 156.8(6) . . ?
Li2 N2 Li1 73.2(4) . . ?
Li3 N2 Li1 71.6(5) 3_666 . ?
C21 N2 Li8 96.5(5) . . ?
Li2 N2 Li8 108.0(6) . . ?
Li3 N2 Li8 114.8(6) 3_666 . ?
Li1 N2 Li8 69.4(5) . . ?
C21 N2 Li7 84.3(5) . . ?
Li2 N2 Li7 66.8(5) . . ?
Li3 N2 Li7 71.5(5) 3_666 . ?
Li1 N2 Li7 111.9(5) . . ?
Li8 N2 Li7 173.3(7) . . ?
N2 C21 C22 122.8(5) . . ?
N2 C21 C30 124.3(5) . . ?
C22 C21 C30 112.8(5) . . ?
N2 C21 Li3 49.7(4) . 3_666 ?
C22 C21 Li3 74.8(4) . 3_666 ?
C30 C21 Li3 163.2(6) . 3_666 ?
C23 C22 C21 124.5(7) . . ?
C23 C22 Li3 157.8(6) . 3_666 ?
C21 C22 Li3 73.6(4) . 3_666 ?
C24 C23 C22 120.5(7) . . ?
C23 C24 C25 120.3(6) . . ?
C24 C25 C26 121.1(7) . . ?
C24 C25 C30 120.4(6) . . ?
C26 C25 C30 118.6(7) . . ?
C27 C26 C25 122.3(8) . . ?
C26 C27 C28 120.3(9) . . ?
C29 C28 C27 120.4(9) . . ?
C28 C29 C30 121.0(8) . . ?
C29 C30 C25 117.5(6) . . ?
C29 C30 C21 120.9(6) . . ?
C25 C30 C21 121.6(6) . . ?
C31 N3 Li4 142.1(6) . . ?
C31 N3 Li1 140.7(6) . . ?
Li4 N3 Li1 74.4(5) . . ?
C31 N3 Li5 97.9(6) . 3_666 ?
Li4 N3 Li5 111.6(6) . 3_666 ?
Li1 N3 Li5 69.6(5) . 3_666 ?
C31 N3 Li8 80.2(6) . . ?
Li4 N3 Li8 109.8(6) . . ?
Li1 N3 Li8 70.4(5) . . ?
Li5 N3 Li8 109.7(6) 3_666 . ?
C31 N3 Li6 94.9(6) . . ?
Li4 N3 Li6 73.5(5) . . ?
Li1 N3 Li6 114.4(5) . . ?
Li5 N3 Li6 71.7(5) 3_666 . ?
Li8 N3 Li6 175.0(6) . . ?
N3 C31 C40 126.8(8) . . ?
N3 C31 C32 126.4(8) . . ?
C40 C31 C32 106.5(8) . . ?
N3 C31 Li5 50.1(5) . 3_666 ?
C40 C31 Li5 147.3(7) . 3_666 ?
C32 C31 Li5 82.8(6) . 3_666 ?
C33 C32 C31 128.2(10) . . ?
C34 C33 C32 119.7(11) . . ?
C35 C34 C33 115.5(11) . . ?
C34 C35 C36 117.4(10) . . ?
C34 C35 C40 123.0(10) . . ?
C36 C35 C40 119.2(10) . . ?
C37 C36 C35 121.9(13) . . ?
C36 C37 C38 118.8(14) . . ?
C39 C38 C37 123.2(12) . . ?
C38 C39 C40 118.0(10) . . ?
C35 C40 C31 127.0(8) . . ?
C35 C40 C39 117.4(8) . . ?
C31 C40 C39 115.5(8) . . ?
C41 N4 C51 32.4(7) . . ?
C41 N4 Li2 156.9(6) . . ?
C51 N4 Li2 124.6(8) . . ?
C41 N4 Li10 88.5(9) . . ?
C51 N4 Li10 93.5(12) . . ?
Li2 N4 Li10 91.7(8) . . ?
C41 N4 Li5 123.4(6) . . ?
C51 N4 Li5 155.3(8) . . ?
Li2 N4 Li5 79.8(5) . . ?
Li10 N4 Li5 89.2(8) . . ?
C41 N4 Li7 100.0(6) . . ?
C51 N4 Li7 79.1(9) . . ?
Li2 N4 Li7 68.8(5) . . ?
Li10 N4 Li7 148.4(9) . . ?
Li5 N4 Li7 110.3(6) . . ?
C41 N4 Li6 78.1(7) . 3_666 ?
C51 N4 Li6 93.7(11) . 3_666 ?
Li2 N4 Li6 114.3(5) . 3_666 ?
Li10 N4 Li6 141.8(9) . 3_666 ?
Li5 N4 Li6 69.9(5) . 3_666 ?
Li7 N4 Li6 69.7(6) . 3_666 ?
N4 C41 C42 124.7(9) . . ?
N4 C41 C50 123.6(8) . . ?
C42 C41 C50 111.4(9) . . ?
N4 C41 Li6 67.2(6) . 3_666 ?
C42 C41 Li6 82.3(14) . 3_666 ?
C50 C41 Li6 119.2(9) . 3_666 ?
C43 C42 C41 123.8(12) . . ?
C43 C42 Li6 127(2) . 3_666 ?
C41 C42 Li6 64.2(12) . 3_666 ?
C44 C43 C42 121.2(12) . . ?
C43 C44 C45 119.5(12) . . ?
C44 C45 C46 120.3(11) . . ?
C44 C45 C50 119.5(11) . . ?
C46 C45 C50 120.2(10) . . ?
C47 C46 C45 120.9(12) . . ?
C46 C47 C48 121.5(11) . . ?
C49 C48 C47 118.9(12) . . ?
C48 C49 C50 122.2(13) . . ?
C45 C50 C49 115.7(9) . . ?
C45 C50 C41 124.5(9) . . ?
C49 C50 C41 119.7(9) . . ?
N4 C51 C60 120.3(11) . . ?
N4 C51 C52 127.4(12) . . ?
C60 C51 C52 111.3(12) . . ?
N4 C51 Li6 55.4(8) . 3_666 ?
C60 C51 Li6 86.2(12) . 3_666 ?
C52 C51 Li6 123(3) . 3_666 ?
C53 C52 C51 123.8(17) . . ?
C54 C53 C52 120.3(16) . . ?
C53 C54 C55 119.8(15) . . ?
C54 C55 C56 119.8(14) . . ?
C54 C55 C60 119.2(13) . . ?
C56 C55 C60 121.0(14) . . ?
C57 C56 C55 119.3(16) . . ?
C56 C57 C58 121.9(17) . . ?
C59 C58 C57 120.3(17) . . ?
C58 C59 C60 120.6(17) . . ?
C58 C59 Li6 137(4) . 3_666 ?
C60 C59 Li6 85(2) . 3_666 ?
C59 C60 C55 116.1(13) . . ?
C59 C60 C51 119.3(12) . . ?
C55 C60 C51 124.1(12) . . ?
C61 N5 Li7 159.0(6) . 3_666 ?
C61 N5 Li3 123.2(6) . . ?
Li7 N5 Li3 75.9(5) 3_666 . ?
C61 N5 Li9 85.5(6) . 3_666 ?
Li7 N5 Li9 86.2(6) 3_666 3_666 ?
Li3 N5 Li9 89.7(6) . 3_666 ?
C61 N5 Li6 102.7(6) . . ?
Li7 N5 Li6 73.7(6) 3_666 . ?
Li3 N5 Li6 113.1(5) . . ?
Li9 N5 Li6 143.9(6) 3_666 . ?
C61 N5 Li4 82.5(5) . . ?
Li7 N5 Li4 114.5(5) 3_666 . ?
Li3 N5 Li4 70.9(5) . . ?
Li9 N5 Li4 145.8(6) 3_666 . ?
Li6 N5 Li4 70.1(5) . . ?
N5 C61 C70 124.4(6) . . ?
N5 C61 C62 123.3(6) . . ?
C70 C61 C62 112.3(6) . . ?
N5 C61 Li9 59.0(5) . 3_666 ?
C70 C61 Li9 103.6(5) . 3_666 ?
C62 C61 Li9 109.6(7) . 3_666 ?
C63 C62 C61 125.4(8) . . ?
C64 C63 C62 120.1(9) . . ?
C63 C64 C65 119.3(8) . . ?
C66 C65 C64 120.7(8) . . ?
C66 C65 C70 120.0(7) . . ?
C64 C65 C70 119.2(7) . . ?
C67 C66 C65 121.6(9) . . ?
C66 C67 C68 120.1(9) . . ?
C69 C68 C67 120.6(9) . . ?
C68 C69 C70 121.7(8) . . ?
C61 C70 C69 120.4(6) . . ?
C61 C70 C65 123.6(7) . . ?
C69 C70 C65 115.9(6) . . ?
C71 O1 C73 108.4(11) . . ?
C71 O1 Li8 126.4(12) . . ?
C73 O1 Li8 119.6(10) . . ?
O1 C71 C72 111.5(14) . . ?
O1 C73 C74 120.2(16) . . ?
C77 O2 C75 105.2(9) . . ?
C77 O2 Li9 127.7(10) . . ?
C75 O2 Li9 120.5(8) . . ?
C76 C75 O2 108.3(11) . . ?
O2 C77 C78 99.0(11) . . ?
C81 O3 C79 118.4(10) . . ?
C81 O3 Li10 118.7(12) . . ?
C79 O3 Li10 121.7(11) . . ?
O3 C79 C80 118.7(10) . . ?
O3 C81 C82 117.6(13) . . ?
C83 O4 C85 106.5(12) . . ?
O4 C83 C84 107.3(13) . . ?
O4 C85 C86 108.1(14) . . ?

loop_
_geom_bond_atom_site_label_1
_geom_bond_atom_site_label_2
_geom_bond_distance
_geom_bond_site_symmetry_2
_geom_bond_publ_flag
Li1 N3 2.006(12) . ?
Li1 N2 2.035(11) . ?
Li1 N1 2.071(12) . ?
Li1 N1 2.196(12) 3_666 ?
Li2 N4 1.989(13) . ?
Li2 N2 1.999(12) . ?
Li2 N1 2.110(11) . ?
Li3 N5 2.017(13) . ?
Li3 N2 2.027(13) 3_666 ?
Li3 N1 2.077(11) . ?
Li4 N3 2.001(14) . ?
Li4 N1 2.148(13) . ?
Li4 N5 2.169(12) . ?
Li5 N4 1.990(13) . ?
Li5 N3 2.011(15) 3_666 ?
Li5 N1 2.140(13) . ?
Li6 N3 2.107(12) . ?
Li6 N5 2.110(14) . ?
Li6 N4 2.213(15) 3_666 ?
Li7 N5 1.971(15) 3_666 ?
Li7 N4 2.072(13) . ?
Li7 N2 2.166(13) . ?
Li8 O1 1.944(16) . ?
Li8 N3 2.091(12) . ?
Li8 N2 2.114(14) . ?
Li9 O2 1.878(13) . ?
Li9 N5 2.022(13) 3_666 ?
Li10 O3 1.850(19) . ?
Li10 N4 1.995(19) . ?
N1 C1 1.340(10) . ?
N1 C11 1.392(11) . ?
N1 Li1 2.196(12) 3_666 ?
C1 C10 1.429(12) . ?
C1 C2 1.456(14) . ?
C2 C3 1.393(14) . ?
C3 C4 1.376(14) . ?
C4 C5 1.377(14) . ?
C5 C10 1.414(12) . ?
C5 C6 1.429(14) . ?
C6 C7 1.317(15) . ?
C7 C8 1.406(14) . ?
C8 C9 1.358(14) . ?
C9 C10 1.428(13) . ?
C11 C20 1.446(12) . ?
C11 C12 1.454(14) . ?
C12 C13 1.396(15) . ?
C13 C14 1.365(15) . ?
C14 C15 1.390(15) . ?
C15 C20 1.423(13) . ?
C15 C16 1.427(14) . ?
C16 C17 1.312(15) . ?
C17 C18 1.397(15) . ?
C18 C19 1.343(14) . ?
C19 C20 1.445(14) . ?
N2 C21 1.350(7) . ?
N2 Li3 2.027(14) 3_666 ?
C21 C22 1.431(8) . ?
C21 C30 1.451(8) . ?
C21 Li3 2.620(13) 3_666 ?
C22 C23 1.397(8) . ?
C22 Li3 2.636(13) 3_666 ?
C23 C24 1.347(10) . ?
C24 C25 1.387(10) . ?
C25 C26 1.415(9) . ?
C25 C30 1.431(8) . ?
C26 C27 1.314(11) . ?
C27 C28 1.391(11) . ?
C28 C29 1.380(10) . ?
C29 C30 1.399(9) . ?
N3 C31 1.390(9) . ?
N3 Li5 2.011(15) 3_666 ?
C31 C40 1.415(10) . ?
C31 C32 1.488(10) . ?
C31 Li5 2.597(15) 3_666 ?
C32 C33 1.412(12) . ?
C33 C34 1.407(13) . ?
C34 C35 1.397(12) . ?
C35 C36 1.405(12) . ?
C35 C40 1.413(10) . ?
C36 C37 1.327(14) . ?
C37 C38 1.390(14) . ?
C38 C39 1.354(12) . ?
C39 C40 1.469(11) . ?
N4 C41 1.368(10) . ?
N4 C51 1.382(12) . ?
N4 Li6 2.213(15) 3_666 ?
C41 C42 1.440(13) . ?
C41 C50 1.440(10) . ?
C41 Li6 2.350(19) 3_666 ?
C42 C43 1.405(13) . ?
C42 Li6 2.59(3) 3_666 ?
C43 C44 1.370(14) . ?
C44 C45 1.379(14) . ?
C45 C46 1.411(13) . ?
C45 C50 1.420(11) . ?
C46 C47 1.320(13) . ?
C47 C48 1.398(13) . ?
C48 C49 1.366(12) . ?
C49 C50 1.426(13) . ?
C51 C60 1.438(13) . ?
C51 C52 1.443(15) . ?
C51 Li6 2.68(2) 3_666 ?
C52 C53 1.399(15) . ?
C53 C54 1.376(16) . ?
C54 C55 1.388(15) . ?
C55 C56 1.422(15) . ?
C55 C60 1.427(13) . ?
C56 C57 1.324(16) . ?
C57 C58 1.403(16) . ?
C58 C59 1.370(15) . ?
C59 C60 1.425(15) . ?
C59 Li6 2.73(5) 3_666 ?
N5 C61 1.372(8) . ?
N5 Li7 1.971(15) 3_666 ?
N5 Li9 2.022(13) 3_666 ?
C61 C70 1.419(9) . ?
C61 C62 1.439(9) . ?
C61 Li9 2.352(16) 3_666 ?
C62 C63 1.385(11) . ?
C63 C64 1.376(12) . ?
C64 C65 1.413(11) . ?
C65 C66 1.404(10) . ?
C65 C70 1.436(9) . ?
C66 C67 1.329(11) . ?
C67 C68 1.406(11) . ?
C68 C69 1.357(9) . ?
C69 C70 1.424(9) . ?
O1 C71 1.397(13) . ?
O1 C73 1.431(13) . ?
C71 C72 1.468(15) . ?
C73 C74 1.438(15) . ?
O2 C77 1.389(11) . ?
O2 C75 1.494(12) . ?
C75 C76 1.469(14) . ?
C77 C78 1.527(14) . ?
O3 C81 1.371(12) . ?
O3 C79 1.392(11) . ?
C79 C80 1.402(13) . ?
C81 C82 1.419(14) . ?
O4 C83 1.430(15) . ?
O4 C85 1.441(15) . ?
C83 C84 1.491(16) . ?
C85 C86 1.466(16) . ?
